data_4113527
loop_
_publ_author_name
'Mikhail N. Bochkarev'
'Georgii V. Khoroshenkov'
'Herbert Schumann'
'Sebastian Dechert'

_publ_contact_author_address
; Razuvaev Institute of Organometallic Chemistry 
  Russian Academy of Sciences 
  Tropinina 49  
  603950 Nizhny Novgorod
  Russia 
;
_publ_contact_author_email mboch@imoc.sinn.ru
_publ_contact_author_fax (8312)66-67-95
_publ_contact_author_name 'Prof. Dr. M. N. Bochkarev'
_publ_contact_author_phone (8312)66-14-97
_publ_section_title
;
 A Novel Bis(imino)amine Ligand as a Result of Acetonitrile Coupling with
 the Diiodides of Dy(II) and Tm(II)
;
_journal_name_full 'Journal of the American Chemical Society'
_journal_page_first 2894
_journal_page_last 2895
_journal_paper_doi 10.1021/ja028311s
_journal_volume 125
_journal_year 2003
_chemical_formula_moiety 'C18 H31 Dy N9 3+, 3 I 1-, 4(C2 H3 N)'
_chemical_formula_sum 'C26 H43 Dy I3 N13'
_chemical_formula_weight 1080.93
_chemical_name_systematic
; 
 ? 
;
_space_group_IT_number 62
_symmetry_cell_setting orthorhombic
_symmetry_space_group_name_Hall '-P 2ac 2n'
_symmetry_space_group_name_H-M 'P n m a'
_atom_sites_solution_hydrogens geom
_atom_sites_solution_primary direct
_atom_sites_solution_secondary difmap
_audit_creation_method SHELXL-97
_cell_angle_alpha 90.00
_cell_angle_beta 90.00
_cell_angle_gamma 90.00
_cell_formula_units_Z 4
_cell_length_a 20.3218(3)
_cell_length_b 13.8313(1)
_cell_length_c 15.4992(1)
_cell_measurement_reflns_used 7779
_cell_measurement_temperature 173(2)
_cell_measurement_theta_max 30.62
_cell_measurement_theta_min 1.97
_cell_volume 4356.47(8)
_computing_cell_refinement 'SAINT (Siemens, 1995)'
_computing_data_collection 'SMART (Siemens, 1995)'
_computing_data_reduction 'SAINT (Siemens, 1995)'
_computing_molecular_graphics 'ZORTEP (Zsolnai, Pritzkow, 1994)'
_computing_publication_material 'SHELXL-97 (Sheldrick, 1997)'
_computing_structure_refinement 'SHELXL-97 (Sheldrick, 1997)'
_computing_structure_solution 'SHELXS-97 (Sheldrick, 1990)'
_diffrn_ambient_temperature 173(2)
_diffrn_measured_fraction_theta_full 0.991
_diffrn_measured_fraction_theta_max 0.991
_diffrn_measurement_device_type 'Siemens SMART CCD'
_diffrn_measurement_method \w
_diffrn_radiation_monochromator graphite
_diffrn_radiation_source 'fine-focus sealed tube'
_diffrn_radiation_type MoK\a
_diffrn_radiation_wavelength 0.71073
_diffrn_reflns_av_R_equivalents 0.0740
_diffrn_reflns_av_sigmaI/netI 0.0472
_diffrn_reflns_limit_h_max 25
_diffrn_reflns_limit_h_min -25
_diffrn_reflns_limit_k_max 17
_diffrn_reflns_limit_k_min -17
_diffrn_reflns_limit_l_max 19
_diffrn_reflns_limit_l_min -17
_diffrn_reflns_number 30673
_diffrn_reflns_theta_full 27.00
_diffrn_reflns_theta_max 27.00
_diffrn_reflns_theta_min 1.97
_diffrn_standards_decay_% none
_diffrn_standards_number 0
_exptl_absorpt_coefficient_mu 3.872
_exptl_absorpt_correction_T_max 0.545187
_exptl_absorpt_correction_T_min 0.329393
_exptl_absorpt_correction_type empirical
_exptl_absorpt_process_details 'SADABS (Sheldrick, 1996)'
_exptl_crystal_colour colorless
_exptl_crystal_density_diffrn 1.648
_exptl_crystal_description block
_exptl_crystal_F_000 2060
_exptl_crystal_size_max 0.40
_exptl_crystal_size_mid 0.40
_exptl_crystal_size_min 0.22
_refine_diff_density_max 1.831
_refine_diff_density_min -0.952
_refine_diff_density_rms 0.184
_refine_ls_extinction_method none
_refine_ls_goodness_of_fit_ref 1.052
_refine_ls_hydrogen_treatment mixed
_refine_ls_matrix_type full
_refine_ls_number_parameters 197
_refine_ls_number_reflns 4911
_refine_ls_number_restraints 0
_refine_ls_restrained_S_all 1.052
_refine_ls_R_factor_all 0.0594
_refine_ls_R_factor_gt 0.0419
_refine_ls_shift/su_max 0.001
_refine_ls_shift/su_mean 0.000
_refine_ls_structure_factor_coef Fsqd
_refine_ls_weighting_details 'calc w=1/[\s^2^(Fo^2^)+(0.0482P)^2^+9.8274P] where P=(Fo^2^+2Fc^2^)/3'
_refine_ls_weighting_scheme calc
_refine_ls_wR_factor_gt 0.0916
_refine_ls_wR_factor_ref 0.0995
_reflns_number_gt 4000
_reflns_number_total 4911
_reflns_threshold_expression >2sigma(I)
_cod_data_source_file ja028311ssi20021230_025705_2.cif
_cod_data_source_block Ib
_cod_database_code 4113527

loop_
_symmetry_equiv_pos_as_xyz
'x, y, z'
'-x+1/2, -y, z+1/2'
'-x, y+1/2, -z'
'x+1/2, -y+1/2, -z+1/2'
'-x, -y, -z'
'x-1/2, y, -z-1/2'
'x, -y-1/2, z'
'-x-1/2, y-1/2, z-1/2'

loop_
_atom_site_label
_atom_site_type_symbol
_atom_site_fract_x
_atom_site_fract_y
_atom_site_fract_z
_atom_site_U_iso_or_equiv
_atom_site_adp_type
_atom_site_occupancy
_atom_site_symmetry_multiplicity
_atom_site_calc_flag
_atom_site_refinement_flags
_atom_site_disorder_assembly
_atom_site_disorder_group
Dy Dy 0.425321(16) 0.2500 0.65016(2) 0.02068(10) Uani 1 2 d S . .
I1 I 0.653527(19) 0.48235(3) 0.61469(3) 0.03640(12) Uani 1 1 d . . .
I2 I 0.91018(3) 0.7500 0.70406(4) 0.03603(14) Uani 1 2 d S . .
N1 N 0.5444(3) 0.2500 0.6066(4) 0.0240(13) Uani 1 2 d S . .
H1A H 0.5647 0.3028 0.6276 0.080 Uiso 0.50 1 calc PR . .
H1B H 0.5647 0.1972 0.6276 0.080 Uiso 0.50 1 calc PR . .
N2 N 0.4561(2) 0.3564(3) 0.5303(3) 0.0221(9) Uani 1 1 d . . .
H2 H 0.4324 0.4065 0.5194 0.080 Uiso 1 1 calc R . .
C1 C 0.5470(3) 0.2500 0.5108(4) 0.0193(14) Uani 1 2 d S . .
C2 C 0.6168(4) 0.2500 0.4747(5) 0.0254(15) Uani 1 2 d S . .
H2A H 0.6398 0.3064 0.4947 0.080 Uiso 0.50 1 calc PR . .
H2B H 0.6152 0.2505 0.4128 0.080 Uiso 1 2 calc SR . .
H2C H 0.6396 0.1931 0.4940 0.080 Uiso 0.50 1 calc PR . .
C3 C 0.5067(2) 0.3390(3) 0.4838(3) 0.0194(10) Uani 1 1 d . . .
C4 C 0.5262(3) 0.3952(4) 0.4061(4) 0.0291(12) Uani 1 1 d . . .
H4A H 0.4927 0.4420 0.3932 0.080 Uiso 1 1 calc R . .
H4B H 0.5314 0.3522 0.3580 0.080 Uiso 1 1 calc R . .
H4C H 0.5670 0.4279 0.4170 0.080 Uiso 1 1 calc R . .
N3 N 0.3567(2) 0.4018(3) 0.6644(3) 0.0305(10) Uani 1 1 d . . .
C5 C 0.3240(3) 0.4685(4) 0.6665(4) 0.0317(12) Uani 1 1 d . . .
C6 C 0.2826(3) 0.5529(5) 0.6687(5) 0.0503(18) Uani 1 1 d . . .
H6A H 0.2697 0.5697 0.6111 0.080 Uiso 1 1 calc R . .
H6B H 0.3065 0.6058 0.6940 0.080 Uiso 1 1 calc R . .
H6C H 0.2442 0.5396 0.7026 0.080 Uiso 1 1 calc R . .
N4 N 0.4849(2) 0.3674(3) 0.7442(3) 0.0321(10) Uani 1 1 d . . .
C7 C 0.5080(3) 0.4315(4) 0.7784(4) 0.0294(12) Uani 1 1 d . . .
C8 C 0.5376(4) 0.5135(5) 0.8217(5) 0.0494(17) Uani 1 1 d . . .
H8A H 0.5302 0.5709 0.7883 0.080 Uiso 1 1 calc R . .
H8B H 0.5840 0.5029 0.8277 0.080 Uiso 1 1 calc R . .
H8C H 0.5181 0.5210 0.8778 0.080 Uiso 1 1 calc R . .
N5 N 0.3644(3) 0.2500 0.7928(4) 0.0329(15) Uani 1 2 d S . .
C9 C 0.3337(4) 0.2500 0.8535(6) 0.0368(19) Uani 1 2 d S . .
C10 C 0.2930(6) 0.2500 0.9304(7) 0.057(3) Uani 1 2 d S . .
H10A H 0.2671 0.3080 0.9319 0.080 Uiso 0.50 1 calc PR . .
H10B H 0.3206 0.2472 0.9806 0.080 Uiso 1 2 calc SR . .
H10C H 0.2644 0.1948 0.9294 0.080 Uiso 0.50 1 calc PR . .
N6 N 0.3328(3) 0.2500 0.5455(5) 0.0320(15) Uani 1 2 d S . .
C11 C 0.2976(4) 0.2500 0.4890(5) 0.0330(18) Uani 1 2 d S . .
C12 C 0.2516(5) 0.2500 0.4159(7) 0.054(3) Uani 1 2 d S . .
H12A H 0.2583 0.3071 0.3819 0.080 Uiso 0.50 1 calc PR . .
H12B H 0.2072 0.2491 0.4372 0.080 Uiso 1 2 calc SR . .
H12C H 0.2591 0.1938 0.3810 0.080 Uiso 0.50 1 calc PR . .
N7 N 0.1926(7) 0.7500 0.6542(8) 0.090(4) Uani 1 2 d S . .
C13 C 0.1526(6) 0.7500 0.7046(9) 0.060(3) Uani 1 2 d S . .
C14 C 0.1050(5) 0.7500 0.7735(9) 0.062(3) Uani 1 2 d S . .
H14A H 0.1137 0.6969 0.8118 0.080 Uiso 0.50 1 calc PR . .
H14B H 0.0616 0.7433 0.7498 0.080 Uiso 0.50 1 calc PR . .
H14C H 0.1079 0.8097 0.8049 0.080 Uiso 0.50 1 calc PR . .
N8 N 0.5384(8) 0.262(3) 0.9614(9) 0.103(6) Uiso 0.50 1 d P A -1
C15 C 0.4841(8) 0.3103(11) 0.9851(10) 0.059(4) Uiso 0.50 1 d P A -1
C16 C 0.4379(3) 0.3905(5) 0.9893(4) 0.117(8) Uiso 0.50 1 d P A -1
H16A H 0.4616 0.4505 0.9881 0.080 Uiso 0.50 1 calc PR A -1
H16B H 0.4129 0.3864 1.0418 0.080 Uiso 0.50 1 calc PR A -1
H16C H 0.4086 0.3876 0.9408 0.080 Uiso 0.50 1 calc PR A -1
N9 N 0.3315(3) 0.5884(6) 1.0665(4) 0.078(4) Uiso 0.50 1 d PR A -2
C17 C 0.3382(3) 0.5532(5) 0.9886(5) 0.064(4) Uiso 0.50 1 d PR A -2
C18 C 0.3457(4) 0.5132(5) 0.9089(4) 0.027(2) Uiso 0.50 1 d PR A -2
H18A H 0.3750 0.4589 0.9126 0.080 Uiso 0.50 1 calc PR A -2
H18B H 0.3636 0.5604 0.8701 0.080 Uiso 0.50 1 calc PR A -2
H18C H 0.3037 0.4919 0.8879 0.080 Uiso 0.50 1 calc PR A -2
N10 N 0.3241(3) 0.8678(5) 1.1084(5) 0.088(5) Uiso 0.50 1 d PR A -2
C19 C 0.3206(3) 0.8162(5) 1.1571(5) 0.057(4) Uiso 0.50 1 d PR A -2
C20 C 0.3117(3) 0.7445(6) 1.2188(4) 0.071(3) Uiso 0.50 1 d PR A -2
H20A H 0.2675 0.7204 1.2154 0.080 Uiso 0.50 1 calc PR A -2
H20B H 0.3193 0.7709 1.2752 0.080 Uiso 0.50 1 calc PR A -2
H20C H 0.3421 0.6926 1.2084 0.080 Uiso 0.50 1 calc PR A -2

loop_
_atom_site_aniso_label
_atom_site_aniso_U_11
_atom_site_aniso_U_22
_atom_site_aniso_U_33
_atom_site_aniso_U_23
_atom_site_aniso_U_13
_atom_site_aniso_U_12
Dy 0.02027(17) 0.02210(17) 0.01966(17) 0.000 0.00157(13) 0.000
I1 0.0318(2) 0.02887(19) 0.0485(3) -0.00214(16) -0.00512(17) 0.00000(15)
I2 0.0361(3) 0.0411(3) 0.0308(3) 0.000 -0.0097(2) 0.000
N1 0.026(3) 0.026(3) 0.020(3) 0.000 0.000(2) 0.000
N2 0.023(2) 0.021(2) 0.022(2) 0.0008(17) 0.0000(17) 0.0045(17)
C1 0.016(3) 0.021(3) 0.021(4) 0.000 0.003(3) 0.000
C2 0.020(4) 0.029(4) 0.027(4) 0.000 0.001(3) 0.000
C3 0.025(2) 0.015(2) 0.018(2) 0.0016(18) -0.0016(19) -0.0031(19)
C4 0.035(3) 0.020(2) 0.032(3) 0.005(2) 0.006(2) 0.001(2)
N3 0.031(2) 0.032(2) 0.029(3) 0.001(2) 0.0020(19) 0.003(2)
C5 0.032(3) 0.030(3) 0.033(3) 0.000(2) 0.007(2) -0.002(2)
C6 0.032(3) 0.035(3) 0.084(5) -0.011(3) 0.005(3) 0.008(3)
N4 0.033(3) 0.035(3) 0.029(3) -0.003(2) 0.002(2) -0.001(2)
C7 0.031(3) 0.028(3) 0.029(3) -0.001(2) -0.003(2) 0.002(2)
C8 0.055(4) 0.035(3) 0.058(4) -0.013(3) -0.020(4) 0.001(3)
N5 0.034(4) 0.034(4) 0.030(4) 0.000 0.010(3) 0.000
C9 0.035(5) 0.032(4) 0.043(5) 0.000 0.004(4) 0.000
C10 0.059(7) 0.071(7) 0.042(6) 0.000 0.020(5) 0.000
N6 0.025(3) 0.031(3) 0.040(4) 0.000 -0.004(3) 0.000
C11 0.034(4) 0.034(4) 0.032(5) 0.000 -0.003(4) 0.000
C12 0.046(6) 0.056(6) 0.059(7) 0.000 -0.023(5) 0.000
N7 0.106(11) 0.083(8) 0.079(8) 0.000 -0.005(8) 0.000
C13 0.062(8) 0.038(6) 0.081(9) 0.000 -0.010(7) 0.000
C14 0.039(6) 0.035(5) 0.112(10) 0.000 -0.014(6) 0.000

loop_
_atom_type_symbol
_atom_type_description
_atom_type_scat_dispersion_real
_atom_type_scat_dispersion_imag
_atom_type_scat_source
C C 0.0033 0.0016 'International Tables Vol C Tables 4.2.6.8 and 6.1.1.4'
H H 0.0000 0.0000 'International Tables Vol C Tables 4.2.6.8 and 6.1.1.4'
N N 0.0061 0.0033 'International Tables Vol C Tables 4.2.6.8 and 6.1.1.4'
I I -0.4742 1.8119 'International Tables Vol C Tables 4.2.6.8 and 6.1.1.4'
Dy Dy -0.1892 4.4098 'International Tables Vol C Tables 4.2.6.8 and 6.1.1.4'

loop_
_geom_angle_atom_site_label_1
_geom_angle_atom_site_label_2
_geom_angle_atom_site_label_3
_geom_angle
_geom_angle_site_symmetry_1
_geom_angle_site_symmetry_3
N2 Dy N2 73.82(19) 7_565 .
N2 Dy N6 72.46(16) 7_565 .
N2 Dy N6 72.46(16) . .
N2 Dy N4 135.18(15) 7_565 .
N2 Dy N4 85.88(15) . .
N6 Dy N4 138.52(11) . .
N2 Dy N4 85.88(15) 7_565 7_565
N2 Dy N4 135.17(15) . 7_565
N6 Dy N4 138.52(11) . 7_565
N4 Dy N4 81.1(2) . 7_565
N2 Dy N1 63.27(14) 7_565 .
N2 Dy N1 63.27(14) . .
N6 Dy N1 123.6(2) . .
N4 Dy N1 71.92(15) . .
N4 Dy N1 71.92(15) 7_565 .
N2 Dy N3 134.84(14) 7_565 .
N2 Dy N3 73.05(14) . .
N6 Dy N3 68.88(13) . .
N4 Dy N3 71.15(15) . .
N4 Dy N3 139.14(15) 7_565 .
N1 Dy N3 123.66(11) . .
N2 Dy N3 73.05(14) 7_565 7_565
N2 Dy N3 134.84(14) . 7_565
N6 Dy N3 68.88(13) . 7_565
N4 Dy N3 139.14(15) . 7_565
N4 Dy N3 71.15(15) 7_565 7_565
N1 Dy N3 123.66(11) . 7_565
N3 Dy N3 112.2(2) . 7_565
N2 Dy N5 141.80(10) 7_565 .
N2 Dy N5 141.80(10) . .
N6 Dy N5 101.5(2) . .
N4 Dy N5 74.19(16) . .
N4 Dy N5 74.19(16) 7_565 .
N1 Dy N5 134.9(2) . .
N3 Dy N5 69.80(13) . .
N3 Dy N5 69.80(13) 7_565 .
C1 N1 Dy 107.6(4) . .
C3 N2 Dy 121.3(3) . .
N1 C1 C2 113.6(6) . .
N1 C1 C3 104.7(4) . 7_565
C2 C1 C3 113.3(4) . 7_565
N1 C1 C3 104.7(4) . .
C2 C1 C3 113.3(4) . .
C3 C1 C3 106.5(5) 7_565 .
N2 C3 C4 124.9(4) . .
N2 C3 C1 115.2(4) . .
C4 C3 C1 119.9(5) . .
C5 N3 Dy 176.0(5) . .
N3 C5 C6 179.8(7) . .
C7 N4 Dy 169.1(4) . .
N4 C7 C8 179.8(8) . .
C9 N5 Dy 175.7(7) . .
N5 C9 C10 178.7(10) . .
C11 N6 Dy 170.0(7) . .
N6 C11 C12 179.7(10) . .
N7 C13 C14 176.0(15) . .
N8 C15 C16 158(2) . .
N9 C17 C18 177.8(3) . .
N10 C19 C20 175.5 . .

loop_
_geom_bond_atom_site_label_1
_geom_bond_atom_site_label_2
_geom_bond_distance
_geom_bond_site_symmetry_2
Dy N2 2.451(4) 7_565
Dy N2 2.451(4) .
Dy N6 2.483(7) .
Dy N4 2.496(5) .
Dy N4 2.496(5) 7_565
Dy N1 2.512(6) .
Dy N3 2.530(5) .
Dy N3 2.530(5) 7_565
Dy N5 2.534(7) .
N1 C1 1.485(9) .
N2 C3 1.279(6) .
C1 C2 1.526(9) .
C1 C3 1.536(6) 7_565
C1 C3 1.536(6) .
C3 C4 1.487(7) .
N3 C5 1.138(7) .
C5 C6 1.439(8) .
N4 C7 1.135(7) .
C7 C8 1.448(8) .
N5 C9 1.128(10) .
C9 C10 1.451(13) .
N6 C11 1.131(10) .
C11 C12 1.469(12) .
N7 C13 1.126(17) .
C13 C14 1.442(18) .
N8 C15 1.34(3) .
C15 C16 1.455(17) .
N9 C17 1.3082(18) .
C17 C18 1.3619(17) .
N10 C19 1.042(2) .
C19 C20 1.3891(19) .
